data_7101568
loop_
_publ_author_name
I.Gural'skiy
P.V.Solntsev
H.Krautscheid
K.V.Domasevitch

_publ_section_title
;
Metal-organic frameworks exhibiting strong anion-pi interactions
;
_journal_issue 46
_journal_name_full 'Chemical Communications'
_journal_paper_doi 10.1039/b612660j
_journal_year 2006
_chemical_formula_moiety 'C6 H5 Cu N4 O, H2 N O3 S, H2 O'
_chemical_formula_sum 'C6 H9 Cu N5 O5 S'
_chemical_formula_weight 326.78
_chemical_name_common
;
Hydroxocopper(ii) Sulfamate Complex with Pyridazino(4,5-
d)pyridazine, Monohydrate
;
_chemical_name_systematic
;
Hydroxocopper(II) Sulfamate Complex with Pyridazino[4,5-d]pyridazine,
Monohydrate
;
_space_group_IT_number 14
_space_group_name_Hall '-P 2ybc'
_symmetry_cell_setting monoclinic
_symmetry_space_group_name_Hall '-P 2ybc'
_symmetry_space_group_name_H-M 'P 1 21/c 1'
_atom_sites_solution_hydrogens geom
_atom_sites_solution_primary direct
_atom_sites_solution_secondary difmap
_audit_creation_method SHELXL-97
_cell_angle_alpha 90.00
_cell_angle_beta 97.567(10)
_cell_angle_gamma 90.00
_cell_formula_units_Z 4
_cell_length_a 6.7875(7)
_cell_length_b 10.5615(9)
_cell_length_c 14.2118(11)
_cell_measurement_temperature 213(2)
_cell_volume 1009.92(16)
_computing_cell_refinement 'IPDS Software (Stoe&Cie, 2000)'
_computing_data_collection 'IPDS Software (Stoe&Cie, 2000)'
_computing_data_reduction 'IPDS Software (Stoe&Cie, 2000)'
_computing_molecular_graphics 'Diamond 2.1e (Brandenburg, 1999)'
_computing_publication_material 'WinGX 1.700.00 (Farrugia, 1999)'
_computing_structure_refinement 'SHELXL-97 (Sheldrick, 1997)'
_computing_structure_solution 'SHELXS-97 (Sheldrick, 1997)'
_diffrn_ambient_temperature 213(2)
_diffrn_measured_fraction_theta_full 0.975
_diffrn_measured_fraction_theta_max 0.975
_diffrn_measurement_device_type 'Stoe Imaging Plate Diffraction system'
_diffrn_measurement_method '\f oscillation scans'
_diffrn_radiation_monochromator graphite
_diffrn_radiation_source 'fine-focus sealed tube'
_diffrn_radiation_type MoK\a
_diffrn_radiation_wavelength 0.71073
_diffrn_reflns_av_R_equivalents 0.0500
_diffrn_reflns_av_sigmaI/netI 0.0460
_diffrn_reflns_limit_h_max 8
_diffrn_reflns_limit_h_min -8
_diffrn_reflns_limit_k_max 13
_diffrn_reflns_limit_k_min -13
_diffrn_reflns_limit_l_max 18
_diffrn_reflns_limit_l_min -18
_diffrn_reflns_number 9278
_diffrn_reflns_theta_full 27.97
_diffrn_reflns_theta_max 27.97
_diffrn_reflns_theta_min 2.41
_exptl_absorpt_coefficient_mu 2.395
_exptl_absorpt_correction_T_max 0.7544
_exptl_absorpt_correction_T_min 0.6935
_exptl_absorpt_correction_type refdelf
_exptl_absorpt_process_details
;
(See: Walker, N. & Stuart, D. (1983) Acta Cryst. A39, 158-166)
;
_exptl_crystal_colour green
_exptl_crystal_density_diffrn 2.149
_exptl_crystal_density_method 'not measured'
_exptl_crystal_description prism
_exptl_crystal_F_000 660
_exptl_crystal_size_max 0.16
_exptl_crystal_size_mid 0.15
_exptl_crystal_size_min 0.12
_refine_diff_density_max 0.720
_refine_diff_density_min -0.587
_refine_diff_density_rms 0.110
_refine_ls_extinction_method none
_refine_ls_goodness_of_fit_ref 0.967
_refine_ls_hydrogen_treatment constr
_refine_ls_matrix_type full
_refine_ls_number_parameters 166
_refine_ls_number_reflns 2365
_refine_ls_number_restraints 0
_refine_ls_restrained_S_all 0.967
_refine_ls_R_factor_all 0.0537
_refine_ls_R_factor_gt 0.0362
_refine_ls_shift/su_max 0.000
_refine_ls_shift/su_mean 0.000
_refine_ls_structure_factor_coef Fsqd
_refine_ls_weighting_details 'calc w=1/[\s^2^(Fo^2^)+(0.0614P)^2^+0.0000P] where P=(Fo^2^+2Fc^2^)/3'
_refine_ls_weighting_scheme calc
_refine_ls_wR_factor_gt 0.0959
_refine_ls_wR_factor_ref 0.0994
_reflns_number_gt 1577
_reflns_number_total 2365
_reflns_threshold_expression >2sigma(I)
_cod_data_source_file b612660j.txt
_cod_depositor_comments
;
The following automatic conversions were performed:
'_symmetry_cell_setting' value 'Monoclinic' changed to 'monoclinic'
according to '/home/saulius/struct/CIF-dictionaries/cif_core.dic'
dictionary named 'cif_core.dic' version 2.4.1 from 2010-06-29.

Automatic conversion script
Id: cif_fix_enum 1527 2010-12-29 10:47:43Z saulius 
;
_cod_original_sg_symbol_H-M 'P 21/c '
_cod_database_code 7101568

loop_
_symmetry_equiv_pos_as_xyz
'x, y, z'
'-x, y+1/2, -z+1/2'
'-x, -y, -z'
'x, -y-1/2, z-1/2'

loop_
_atom_site_label
_atom_site_type_symbol
_atom_site_fract_x
_atom_site_fract_y
_atom_site_fract_z
_atom_site_U_iso_or_equiv
_atom_site_adp_type
_atom_site_occupancy
_atom_site_symmetry_multiplicity
_atom_site_calc_flag
_atom_site_refinement_flags
Cu1 Cu -0.5000 0.5000 0.5000 0.01252(16) Uani 1 2 d S
Cu2 Cu 0.0000 0.5000 0.5000 0.01030(15) Uani 1 2 d S
S1 S -0.77388(14) 0.04733(8) 0.40877(6) 0.0199(2) Uani 1 1 d .
O1 O -0.2525(3) 0.58977(19) 0.49363(15) 0.0137(4) Uani 1 1 d .
H1B H -0.2544 0.6784 0.4873 0.016 Uiso 1 1 calc R
O2 O -0.6826(4) 0.1474(2) 0.47107(19) 0.0288(6) Uani 1 1 d .
O3 O -0.9872(4) 0.0656(3) 0.3881(2) 0.0348(7) Uani 1 1 d .
O4 O -0.6754(5) 0.0356(3) 0.32372(19) 0.0342(7) Uani 1 1 d .
O5 O -1.2970(5) -0.0851(3) 0.3043(2) 0.0372(7) Uani 1 1 d .
H3 H -1.1914 -0.0543 0.3289 0.056 Uiso 1 1 d .
H4 H -1.3862 -0.0440 0.3143 0.056 Uiso 1 1 d .
N1 N -0.3301(4) 0.3593(2) 0.39243(17) 0.0140(6) Uani 1 1 d .
N2 N -0.1340(4) 0.3866(2) 0.38737(17) 0.0116(5) Uani 1 1 d .
N3 N -0.3502(4) 0.1084(2) 0.11073(17) 0.0133(6) Uani 1 1 d .
N4 N -0.1509(4) 0.1291(2) 0.10904(17) 0.0132(5) Uani 1 1 d .
N5 N -0.7457(5) -0.0904(3) 0.4606(2) 0.0245(7) Uani 1 1 d .
H1 H -0.6327 -0.1085 0.4888 0.037 Uiso 1 1 d .
H2 H -0.8198 -0.0973 0.5007 0.037 Uiso 1 1 d .
C1 C -0.4288(5) 0.2865(3) 0.3275(2) 0.0143(7) Uani 1 1 d .
H1A H -0.5630 0.2685 0.3317 0.017 Uiso 1 1 calc R
C2 C -0.3397(5) 0.2341(3) 0.2512(2) 0.0126(6) Uani 1 1 d .
C3 C -0.4419(5) 0.1575(3) 0.1778(2) 0.0145(7) Uani 1 1 d .
H3A H -0.5782 0.1417 0.1776 0.017 Uiso 1 1 calc R
C4 C -0.0420(5) 0.3410(3) 0.3193(2) 0.0136(6) Uani 1 1 d .
H4A H 0.0925 0.3612 0.3179 0.016 Uiso 1 1 calc R
C5 C -0.1420(5) 0.2612(3) 0.2470(2) 0.0129(7) Uani 1 1 d .
C6 C -0.0510(5) 0.2034(3) 0.1723(2) 0.0144(6) Uani 1 1 d .
H6A H 0.0840 0.2193 0.1684 0.017 Uiso 1 1 calc R

loop_
_atom_site_aniso_label
_atom_site_aniso_U_11
_atom_site_aniso_U_22
_atom_site_aniso_U_33
_atom_site_aniso_U_23
_atom_site_aniso_U_13
_atom_site_aniso_U_12
Cu1 0.0126(3) 0.0129(2) 0.0113(3) 0.00220(18) -0.0013(2) -0.0003(2)
Cu2 0.0108(3) 0.0113(2) 0.0082(2) -0.00140(18) -0.00091(19) -0.00086(19)
S1 0.0194(5) 0.0175(4) 0.0222(4) 0.0016(3) 0.0002(3) -0.0022(3)
O1 0.0112(13) 0.0107(9) 0.0185(11) 0.0004(8) -0.0006(8) 0.0003(8)
O2 0.0322(18) 0.0168(11) 0.0360(14) -0.0066(10) -0.0004(12) 0.0000(10)
O3 0.0208(18) 0.0407(16) 0.0416(16) 0.0187(12) -0.0005(12) 0.0005(12)
O4 0.041(2) 0.0333(14) 0.0305(14) -0.0045(12) 0.0134(13) -0.0055(13)
O5 0.0310(19) 0.0448(16) 0.0355(16) -0.0111(12) 0.0032(12) 0.0019(13)
N1 0.0134(17) 0.0170(12) 0.0116(12) -0.0015(10) 0.0020(10) -0.0023(10)
N2 0.0113(16) 0.0135(11) 0.0091(11) -0.0022(9) -0.0025(10) -0.0013(10)
N3 0.0139(17) 0.0150(12) 0.0105(12) -0.0021(9) 0.0003(10) -0.0024(10)
N4 0.0124(16) 0.0156(12) 0.0116(12) -0.0032(10) 0.0012(10) -0.0007(10)
N5 0.029(2) 0.0150(13) 0.0272(15) 0.0057(12) -0.0028(13) -0.0007(12)
C1 0.0123(19) 0.0175(14) 0.0127(14) -0.0040(11) 0.0005(12) -0.0023(12)
C2 0.013(2) 0.0140(13) 0.0102(13) -0.0011(11) -0.0007(12) -0.0007(11)
C3 0.0107(19) 0.0194(15) 0.0126(14) -0.0029(11) -0.0009(12) -0.0023(12)
C4 0.0111(19) 0.0156(14) 0.0134(14) -0.0007(11) -0.0012(12) -0.0021(12)
C5 0.016(2) 0.0129(13) 0.0089(13) 0.0008(10) -0.0013(12) 0.0010(11)
C6 0.0100(19) 0.0185(14) 0.0143(14) -0.0027(11) 0.0005(12) 0.0001(12)

loop_
_atom_type_symbol
_atom_type_description
_atom_type_scat_dispersion_real
_atom_type_scat_dispersion_imag
_atom_type_scat_source
C C 0.0033 0.0016 'International Tables Vol C Tables 4.2.6.8 and 6.1.1.4'
H H 0.0000 0.0000 'International Tables Vol C Tables 4.2.6.8 and 6.1.1.4'
N N 0.0061 0.0033 'International Tables Vol C Tables 4.2.6.8 and 6.1.1.4'
O O 0.0106 0.0060 'International Tables Vol C Tables 4.2.6.8 and 6.1.1.4'
S S 0.1246 0.1234 'International Tables Vol C Tables 4.2.6.8 and 6.1.1.4'
Cu Cu 0.3201 1.2651 'International Tables Vol C Tables 4.2.6.8 and 6.1.1.4'

loop_
_geom_angle_atom_site_label_1
_geom_angle_atom_site_label_2
_geom_angle_atom_site_label_3
_geom_angle
_geom_angle_site_symmetry_1
_geom_angle_site_symmetry_3
O1 Cu1 O1 180.00(10) 3_466 .
O1 Cu1 N3 92.03(10) 3_466 4_566
O1 Cu1 N3 87.97(10) . 4_566
O1 Cu1 N3 87.97(10) 3_466 2_455
O1 Cu1 N3 92.03(10) . 2_455
N3 Cu1 N3 180.000(1) 4_566 2_455
O1 Cu2 O1 180.000(1) . 3_566
O1 Cu2 N2 92.74(10) . 3_566
O1 Cu2 N2 87.26(10) 3_566 3_566
O1 Cu2 N2 87.26(10) . .
O1 Cu2 N2 92.74(10) 3_566 .
N2 Cu2 N2 180.0 3_566 .
O1 Cu2 N4 81.87(9) . 4_566
O1 Cu2 N4 98.13(9) 3_566 4_566
N2 Cu2 N4 90.60(9) 3_566 4_566
N2 Cu2 N4 89.40(9) . 4_566
O1 Cu2 N4 98.13(9) . 2
O1 Cu2 N4 81.87(9) 3_566 2
N2 Cu2 N4 89.40(9) 3_566 2
N2 Cu2 N4 90.60(9) . 2
N4 Cu2 N4 180.0 4_566 2
O3 S1 O4 113.37(17) . .
O3 S1 O2 110.97(18) . .
O4 S1 O2 110.99(17) . .
O3 S1 N5 105.32(16) . .
O4 S1 N5 105.01(17) . .
O2 S1 N5 110.86(16) . .
Cu1 O1 Cu2 121.40(10) . .
C1 N1 N2 119.6(3) . .
C4 N2 N1 121.4(3) . .
C4 N2 Cu2 124.8(2) . .
N1 N2 Cu2 113.83(18) . .
C3 N3 N4 120.8(3) . .
C3 N3 Cu1 122.1(2) . 2_445
N4 N3 Cu1 117.05(18) . 2_445
C6 N4 N3 120.3(3) . .
C6 N4 Cu2 123.9(2) . 2_545
N3 N4 Cu2 115.29(17) . 2_545
N1 C1 C2 122.3(3) . .
C5 C2 C1 117.8(3) . .
C5 C2 C3 117.9(3) . .
C1 C2 C3 124.3(3) . .
N3 C3 C2 121.6(3) . .
N2 C4 C5 121.4(3) . .
C2 C5 C4 117.6(3) . .
C2 C5 C6 117.4(3) . .
C4 C5 C6 125.0(3) . .
N4 C6 C5 121.9(3) . .

loop_
_geom_bond_atom_site_label_1
_geom_bond_atom_site_label_2
_geom_bond_distance
_geom_bond_site_symmetry_2
Cu1 O1 1.941(2) 3_466
Cu1 O1 1.941(2) .
Cu1 N3 2.098(2) 4_566
Cu1 N3 2.098(2) 2_455
Cu2 O1 1.950(2) .
Cu2 O1 1.950(2) 3_566
Cu2 N2 2.107(2) 3_566
Cu2 N2 2.107(2) .
Cu2 N4 2.393(3) 4_566
Cu2 N4 2.393(3) 2
S1 O3 1.452(3) .
S1 O4 1.462(3) .
S1 O2 1.463(3) .
S1 N5 1.630(3) .
N1 C1 1.314(4) .
N1 N2 1.373(4) .
N2 C4 1.311(4) .
N3 C3 1.312(4) .
N3 N4 1.374(4) .
N3 Cu1 2.098(2) 2_445
N4 C6 1.313(4) .
N4 Cu2 2.393(3) 2_545
C1 C2 1.422(4) .
C2 C5 1.381(5) .
C2 C3 1.426(4) .
C4 C5 1.429(4) .
C5 C6 1.433(4) .
